data_4023707
loop_
_publ_author_name
'An-Wei Hong'
'Tsung-Hui Cheng'
'Vellingiri Raghukumar'
'Chin-Kang Sha'

_publ_contact_author_address
;
Department of Chemistry, 
National Tsing Hua University,
Hsinchu 300, Taiwan, ROC
;
_publ_contact_author_email cksha@mx.nthu.edu.tw
_publ_contact_author_fax '+886 3 5725870'
_publ_contact_author_name 'Dr. Chin-Kang Sha'
_publ_contact_author_phone '+886 3 5722427'
_publ_section_title
;
 An Expedient Route to Montanine-Type Amaryllidaceae Alkaloids:
 Total Syntheses of (-)-Brunsvigine and (-)-Manthine
;
_journal_name_full 'Journal of Organic Chemistry'
_journal_page_first 7580
_journal_page_last 7585
_journal_paper_doi 10.1021/jo801089y
_journal_volume 73
_journal_year 2008
_chemical_formula_sum 'C20 H21 N O6'
_chemical_formula_weight 371.38
_chemical_name_common '(-)-brunsvigine diacetate'
_chemical_name_systematic
; 
 (1S,13S,15R,16S)-15-(Methylcarbonyloxy)5,7-dioxa-12-azapentacyclo
 [10.6.1.02,10.04,8.013,18]nonadeca-2(10),3,8,17-tetraen-16-ylacetate
;
_space_group_IT_number 4
_symmetry_cell_setting monoclinic
_symmetry_space_group_name_Hall 'P 2yb'
_symmetry_space_group_name_H-M 'P 1 21 1'
_atom_sites_solution_hydrogens geom
_atom_sites_solution_primary direct
_atom_sites_solution_secondary difmap
_audit_creation_method SHELXL-97
_cell_angle_alpha 90.00
_cell_angle_beta 97.7580(10)
_cell_angle_gamma 90.00
_cell_formula_units_Z 2
_cell_length_a 11.8014(3)
_cell_length_b 5.51980(10)
_cell_length_c 14.1673(4)
_cell_measurement_reflns_used 3610
_cell_measurement_temperature 293(2)
_cell_measurement_theta_max 25
_cell_measurement_theta_min 2.5
_cell_volume 914.43(4)
_computing_cell_refinement 'Siemens Smart'
_computing_data_collection 'Siemens Smart CCD'
_computing_data_reduction 'Siemens Saint'
_computing_molecular_graphics 'Siemens Shelxtl'
_computing_publication_material 'Siemens Shelxtl'
_computing_structure_refinement 'Siemens SHELXTL PLUS (VNS)'
_computing_structure_solution 'Siemens SHELXTL PLUS (VNS)'
_diffrn_ambient_temperature 293(2)
_diffrn_measured_fraction_theta_full 0.886
_diffrn_measured_fraction_theta_max 0.886
_diffrn_measurement_method 'phi and omega scans'
_diffrn_radiation_monochromator graphite
_diffrn_radiation_source 'fine-focus sealed tube'
_diffrn_radiation_type MoK\a
_diffrn_radiation_wavelength 0.71073
_diffrn_reflns_av_R_equivalents 0.0401
_diffrn_reflns_av_sigmaI/netI 0.0372
_diffrn_reflns_limit_h_max 14
_diffrn_reflns_limit_h_min -12
_diffrn_reflns_limit_k_max 6
_diffrn_reflns_limit_k_min -7
_diffrn_reflns_limit_l_max 15
_diffrn_reflns_limit_l_min -17
_diffrn_reflns_number 5138
_diffrn_reflns_theta_full 27.85
_diffrn_reflns_theta_max 27.85
_diffrn_reflns_theta_min 1.45
_exptl_absorpt_coefficient_mu 0.100
_exptl_absorpt_correction_T_max 0.93737
_exptl_absorpt_correction_T_min 0.60116
_exptl_absorpt_correction_type empirical
_exptl_crystal_colour Colorless
_exptl_crystal_density_diffrn 1.349
_exptl_crystal_density_meas ?
_exptl_crystal_density_method .
_exptl_crystal_description Columnar
_exptl_crystal_F_000 392
_exptl_crystal_size_max 90.81
_exptl_crystal_size_mid 0.30
_exptl_crystal_size_min 0.29
_refine_diff_density_max 0.219
_refine_diff_density_min -0.202
_refine_diff_density_rms 0.043
_refine_ls_abs_structure_details 'Flack H D (1983), Acta Cryst. A39, 876-881'
_refine_ls_abs_structure_Flack 0.0(14)
_refine_ls_extinction_coef 0.028(5)
_refine_ls_extinction_expression Fc^*^=kFc[1+0.001xFc^2^\l^3^/sin(2\q)]^-1/4^
_refine_ls_extinction_method SHELXL
_refine_ls_goodness_of_fit_ref 1.093
_refine_ls_hydrogen_treatment mixed
_refine_ls_matrix_type full
_refine_ls_number_parameters 246
_refine_ls_number_reflns 3439
_refine_ls_number_restraints 0
_refine_ls_restrained_S_all 1.093
_refine_ls_R_factor_all 0.0548
_refine_ls_R_factor_gt 0.0501
_refine_ls_shift/su_max 0.002
_refine_ls_shift/su_mean 0.000
_refine_ls_structure_factor_coef Fsqd
_refine_ls_weighting_details 'calc w=1/[\s^2^(Fo^2^)+(0.0723P)^2^+0.2134P] where P=(Fo^2^+2Fc^2^)/3'
_refine_ls_weighting_scheme calc
_refine_ls_wR_factor_gt 0.1342
_refine_ls_wR_factor_ref 0.1419
_reflns_number_gt 3185
_reflns_number_total 3439
_reflns_threshold_expression I>2\s(I)
_cod_data_source_file jo801089y_si_003.cif
_cod_data_source_block ot12m
_cod_depositor_comments
;
The following automatic conversions were performed:
'_symmetry_cell_setting' value 'Monoclinic' changed to 'monoclinic'
according to '/home/saulius/struct/CIF-dictionaries/cif_core.dic'
dictionary named 'cif_core.dic' version 2.4.1 from
2010-06-29.

'_exptl_absorpt_correction_type' value 'Empirical' changed to
'empirical' according to
'/home/saulius/struct/CIF-dictionaries/cif_core.dic' dictionary named
'cif_core.dic' version 2.4.1 from 2010-06-29.

Automatic conversion script
Id: cif_fix_enum 1527 2010-12-29 10:47:43Z saulius 
;
_cod_original_sg_symbol_H-M 'P 21'
_cod_database_code 4023707

loop_
_symmetry_equiv_pos_as_xyz
'x, y, z'
'-x, y+1/2, -z'

loop_
_atom_site_label
_atom_site_type_symbol
_atom_site_fract_x
_atom_site_fract_y
_atom_site_fract_z
_atom_site_U_iso_or_equiv
_atom_site_adp_type
_atom_site_occupancy
_atom_site_symmetry_multiplicity
_atom_site_calc_flag
_atom_site_refinement_flags
_atom_site_disorder_assembly
_atom_site_disorder_group
O1 O 0.19234(19) 0.8503 0.13436(15) 0.0741(6) Uani 1 1 d . . .
O2 O 0.38514(19) 0.8471(7) 0.19625(16) 0.0742(6) Uani 1 1 d . . .
O3 O 0.14367(15) 0.3679(6) 0.78670(12) 0.0582(5) Uani 1 1 d . . .
O4 O 0.35768(14) 0.1967(6) 0.75866(11) 0.0515(4) Uani 1 1 d . . .
O5 O 0.1521(3) 0.7593(7) 0.8293(2) 0.0911(8) Uani 1 1 d . . .
O6 O 0.3766(2) 0.3813(7) 0.90221(14) 0.0718(6) Uani 1 1 d . . .
N1 N 0.13767(19) 0.1089(6) 0.45484(16) 0.0535(5) Uani 1 1 d . . .
C1 C 0.3000(3) 0.9608(11) 0.1286(3) 0.0967(13) Uani 1 1 d . . .
C2 C 0.2117(2) 0.6810(8) 0.20662(17) 0.0570(6) Uani 1 1 d . . .
C3 C 0.1334(2) 0.5342(7) 0.24238(18) 0.0566(6) Uani 1 1 d . . .
C4 C 0.1735(2) 0.3855(7) 0.32012(18) 0.0529(6) Uani 1 1 d . . .
C5 C 0.0907(2) 0.2193(7) 0.36280(19) 0.0587(6) Uani 1 1 d . . .
C6 C 0.1648(2) 0.3003(7) 0.52865(18) 0.0480(5) Uani 1 1 d . . .
C7 C 0.1321(2) 0.2346(7) 0.62557(18) 0.0513(6) Uani 1 1 d . . .
C8 C 0.1840(2) 0.4208(7) 0.69704(18) 0.0497(5) Uani 1 1 d . . .
C9 C 0.3154(2) 0.4180(7) 0.70970(18) 0.0505(6) Uani 1 1 d . . .
C10 C 0.3595(2) 0.4009(7) 0.61536(19) 0.0532(6) Uani 1 1 d . . .
C11 C 0.2944(2) 0.3386(7) 0.53568(17) 0.0489(6) Uani 1 1 d . . .
C12 C 0.3277(2) 0.2307(7) 0.44483(19) 0.0545(6) Uani 1 1 d . . .
C13 C 0.2900(2) 0.3834(7) 0.35778(17) 0.0524(6) Uani 1 1 d . . .
C14 C 0.3686(2) 0.5291(8) 0.31828(19) 0.0571(6) Uani 1 1 d . . .
C15 C 0.3266(2) 0.6786(7) 0.24303(19) 0.0569(6) Uani 1 1 d . . .
C16 C 0.2499(3) 0.0027(7) 0.4433(2) 0.0621(7) Uani 1 1 d . . .
C17 C 0.1353(3) 0.5510(9) 0.8485(2) 0.0670(8) Uani 1 1 d . . .
C18 C 0.1023(4) 0.4607(11) 0.9399(3) 0.0965(13) Uani 1 1 d . . .
C19 C 0.3884(2) 0.2051(8) 0.85421(17) 0.0543(6) Uani 1 1 d . . .
C20 C 0.4372(3) -0.0324(8) 0.8901(2) 0.0680(8) Uani 1 1 d . . .
H1A H 0.3234 1.0230 0.0775 0.080 Uiso 1 1 d . . .
H1B H 0.3056 1.1234 0.1526 0.080 Uiso 1 1 d . . .
H3A H 0.0503 0.5254 0.2124 0.080 Uiso 1 1 d . . .
H5A H 0.0185 0.3093 0.3784 0.080 Uiso 1 1 d . . .
H5B H 0.0699 0.0949 0.3223 0.080 Uiso 1 1 d . . .
H6A H 0.1267 0.4461 0.5086 0.080 Uiso 1 1 d . . .
H7A H 0.0491 0.2395 0.6265 0.080 Uiso 1 1 d . . .
H7B H 0.1590 0.0787 0.6411 0.080 Uiso 1 1 d . . .
H8A H 0.1594 0.5742 0.6771 0.080 Uiso 1 1 d . . .
H9A H 0.3516 0.5619 0.7517 0.080 Uiso 1 1 d . . .
H10A H 0.4374 0.4156 0.6215 0.080 Uiso 1 1 d . . .
H12A H 0.4104 0.1931 0.4483 0.080 Uiso 1 1 d . . .
H14A H 0.4479 0.5193 0.3455 0.080 Uiso 1 1 d . . .
H16A H 0.2468 -0.0849 0.3809 0.080 Uiso 1 1 d . . .
H16B H 0.2775 -0.1112 0.4979 0.080 Uiso 1 1 d . . .
H18A H 0.1055 0.6029 0.9803 0.080 Uiso 1 1 d . . .
H18B H 0.1043 0.2950 0.9378 0.080 Uiso 1 1 d . . .
H18C H 0.0119 0.4306 0.9332 0.080 Uiso 1 1 d . . .
H20A H 0.4748 0.0051 0.9450 0.080 Uiso 1 1 d . . .
H20B H 0.4793 -0.0842 0.8451 0.080 Uiso 1 1 d . . .
H20C H 0.3607 -0.1327 0.9020 0.080 Uiso 1 1 d . . .

loop_
_atom_site_aniso_label
_atom_site_aniso_U_11
_atom_site_aniso_U_22
_atom_site_aniso_U_33
_atom_site_aniso_U_23
_atom_site_aniso_U_13
_atom_site_aniso_U_12
O1 0.0716(12) 0.0840(16) 0.0648(11) 0.0162(12) 0.0023(10) 0.0023(12)
O2 0.0645(11) 0.0832(16) 0.0766(13) 0.0173(13) 0.0157(10) -0.0006(11)
O3 0.0585(10) 0.0641(12) 0.0528(10) -0.0065(9) 0.0103(8) -0.0043(9)
O4 0.0508(9) 0.0539(10) 0.0470(8) 0.0008(8) -0.0032(7) 0.0020(8)
O5 0.104(2) 0.0762(17) 0.0933(17) -0.0234(14) 0.0137(15) 0.0088(14)
O6 0.0818(14) 0.0735(14) 0.0567(10) -0.0108(11) -0.0029(10) 0.0055(12)
N1 0.0556(12) 0.0503(12) 0.0533(11) -0.0055(10) 0.0025(9) -0.0020(10)
C1 0.081(2) 0.120(3) 0.090(2) 0.044(3) 0.014(2) -0.006(2)
C2 0.0623(14) 0.0626(16) 0.0456(12) 0.0015(12) 0.0057(11) 0.0044(14)
C3 0.0492(13) 0.0676(17) 0.0503(13) -0.0040(13) -0.0033(11) 0.0006(13)
C4 0.0497(12) 0.0583(15) 0.0499(12) -0.0064(12) 0.0037(10) -0.0004(12)
C5 0.0573(14) 0.0613(16) 0.0555(13) -0.0086(13) 0.0001(11) -0.0105(13)
C6 0.0444(11) 0.0460(12) 0.0523(12) -0.0037(10) 0.0013(10) -0.0005(10)
C7 0.0430(11) 0.0547(15) 0.0553(13) -0.0040(12) 0.0033(10) -0.0037(11)
C8 0.0457(11) 0.0504(13) 0.0525(12) -0.0010(11) 0.0046(10) 0.0013(10)
C9 0.0477(12) 0.0498(14) 0.0516(12) 0.0019(11) -0.0015(10) -0.0002(11)
C10 0.0417(11) 0.0595(15) 0.0571(13) 0.0047(12) 0.0020(10) -0.0009(11)
C11 0.0433(11) 0.0508(14) 0.0521(12) 0.0050(11) 0.0051(10) 0.0031(10)
C12 0.0495(12) 0.0583(16) 0.0554(13) -0.0022(12) 0.0058(11) 0.0086(12)
C13 0.0486(12) 0.0579(15) 0.0503(12) -0.0047(12) 0.0057(10) 0.0075(12)
C14 0.0474(12) 0.0691(17) 0.0552(13) -0.0032(14) 0.0092(11) 0.0064(13)
C15 0.0526(13) 0.0651(16) 0.0548(13) -0.0005(13) 0.0141(11) 0.0027(13)
C16 0.0726(16) 0.0508(15) 0.0633(15) -0.0094(14) 0.0104(13) 0.0053(14)
C17 0.0563(15) 0.079(2) 0.0644(16) -0.0204(16) 0.0052(13) 0.0024(15)
C18 0.095(3) 0.127(4) 0.073(2) -0.031(2) 0.0294(19) -0.018(3)
C19 0.0491(12) 0.0658(16) 0.0460(12) 0.0008(13) -0.0003(10) -0.0006(13)
C20 0.0736(18) 0.0680(19) 0.0587(15) 0.0072(14) -0.0045(14) 0.0007(15)

loop_
_atom_type_symbol
_atom_type_description
_atom_type_scat_dispersion_real
_atom_type_scat_dispersion_imag
_atom_type_scat_source
C C 0.0033 0.0016 'International Tables Vol C Tables 4.2.6.8 and 6.1.1.4'
H H 0.0000 0.0000 'International Tables Vol C Tables 4.2.6.8 and 6.1.1.4'
N N 0.0061 0.0033 'International Tables Vol C Tables 4.2.6.8 and 6.1.1.4'
O O 0.0106 0.0060 'International Tables Vol C Tables 4.2.6.8 and 6.1.1.4'

loop_
_geom_angle_atom_site_label_1
_geom_angle_atom_site_label_2
_geom_angle_atom_site_label_3
_geom_angle
_geom_angle_site_symmetry_1
_geom_angle_site_symmetry_3
_geom_angle_publ_flag
C2 O1 C1 105.8(2) . . ?
C15 O2 C1 105.3(2) . . ?
C17 O3 C8 118.7(2) . . ?
C19 O4 C9 118.4(2) . . ?
C16 N1 C5 107.5(2) . . ?
C16 N1 C6 104.4(2) . . ?
C5 N1 C6 110.3(2) . . ?
O1 C1 O2 108.9(3) . . ?
C3 C2 O1 128.2(3) . . ?
C3 C2 C15 122.0(3) . . ?
O1 C2 C15 109.7(3) . . ?
C2 C3 C4 117.4(2) . . ?
C3 C4 C13 120.8(2) . . ?
C3 C4 C5 119.8(2) . . ?
C13 C4 C5 119.4(2) . . ?
N1 C5 C4 114.4(2) . . ?
N1 C6 C7 114.1(2) . . ?
N1 C6 C11 105.1(2) . . ?
C7 C6 C11 110.28(19) . . ?
C8 C7 C6 108.3(2) . . ?
O3 C8 C7 107.4(2) . . ?
O3 C8 C9 110.0(2) . . ?
C7 C8 C9 112.5(2) . . ?
O4 C9 C10 103.5(2) . . ?
O4 C9 C8 109.8(2) . . ?
C10 C9 C8 111.3(2) . . ?
C11 C10 C9 123.0(2) . . ?
C10 C11 C12 129.7(2) . . ?
C10 C11 C6 123.4(2) . . ?
C12 C11 C6 105.1(2) . . ?
C13 C12 C11 113.1(2) . . ?
C13 C12 C16 109.4(2) . . ?
C11 C12 C16 96.3(2) . . ?
C14 C13 C4 120.7(2) . . ?
C14 C13 C12 120.6(2) . . ?
C4 C13 C12 118.6(2) . . ?
C15 C14 C13 117.5(2) . . ?
O2 C15 C2 110.1(3) . . ?
O2 C15 C14 128.4(2) . . ?
C2 C15 C14 121.5(3) . . ?
N1 C16 C12 102.3(2) . . ?
O5 C17 O3 122.7(3) . . ?
O5 C17 C18 125.9(3) . . ?
O3 C17 C18 111.3(3) . . ?
O6 C19 O4 123.8(3) . . ?
O6 C19 C20 125.8(2) . . ?
O4 C19 C20 110.4(3) . . ?

loop_
_geom_bond_atom_site_label_1
_geom_bond_atom_site_label_2
_geom_bond_distance
_geom_bond_site_symmetry_2
_geom_bond_publ_flag
O1 C2 1.382(4) . ?
O1 C1 1.422(5) . ?
O2 C15 1.380(4) . ?
O2 C1 1.436(5) . ?
O3 C17 1.350(4) . ?
O3 C8 1.445(3) . ?
O4 C19 1.354(3) . ?
O4 C9 1.459(3) . ?
O5 C17 1.204(5) . ?
O6 C19 1.206(4) . ?
N1 C16 1.477(4) . ?
N1 C5 1.478(4) . ?
N1 C6 1.490(3) . ?
C2 C3 1.376(4) . ?
C2 C15 1.385(4) . ?
C3 C4 1.404(4) . ?
C4 C13 1.406(3) . ?
C4 C5 1.524(4) . ?
C6 C7 1.519(3) . ?
C6 C11 1.534(3) . ?
C7 C8 1.513(4) . ?
C8 C9 1.537(3) . ?
C9 C10 1.501(4) . ?
C10 C11 1.322(4) . ?
C11 C12 1.518(3) . ?
C12 C13 1.510(4) . ?
C12 C16 1.556(4) . ?
C13 C14 1.400(4) . ?
C14 C15 1.386(4) . ?
C17 C18 1.488(5) . ?
C19 C20 1.493(5) . ?

loop_
_cod_related_entry_id
_cod_related_entry_database
_cod_related_entry_code
1 ChemSpider 10390650
